data_2220465
loop_
_publ_author_name
'Beck, Robert'
'Sun, Hongjian'
'Guan, Dexin'
'Li, Xiaoyan'

_publ_section_title
'[8-(Diphenylphosphanyl)naphthyl-\k^2^<i>C</i>^1^,<i>P</i>](phenylethynyl)tris(trimethylphosphane-\k<i>P</i>)iron(II)'
_journal_coeditor_code CV2474
_journal_issue 1
_journal_name_full 'Acta Crystallographica Section E'
_journal_page_first m71
_journal_paper_doi 10.1107/S1600536808041421
_journal_volume 65
_journal_year 2009
_chemical_formula_iupac '[Fe (C8 H5) (C22 H16 P) (C3 H9 P)3]'
_chemical_formula_moiety 'C39 H48 Fe P4'
_chemical_formula_sum 'C39 H48 Fe P4'
_chemical_formula_weight 696.50
_chemical_melting_point 398
_chemical_name_systematic
;
[8-(Diphenylphosphanyl)naphthyl-
\k^2^<i>C</i>^1^,<i>P</i>](phenylethynyl)tris(trimethylphosphane-\kP)iron(II)
;
_space_group_IT_number 9
_symmetry_cell_setting monoclinic
_symmetry_space_group_name_Hall 'C -2yc'
_symmetry_space_group_name_H-M 'C 1 c 1'
_atom_sites_solution_hydrogens geom
_atom_sites_solution_primary direct
_atom_sites_solution_secondary difmap
_audit_creation_method SHELXL-97
_cell_angle_alpha 90.00
_cell_angle_beta 99.322(7)
_cell_angle_gamma 90.00
_cell_formula_units_Z 4
_cell_length_a 9.6667(18)
_cell_length_b 19.965(4)
_cell_length_c 19.035(4)
_cell_measurement_reflns_used 1391
_cell_measurement_temperature 293(2)
_cell_measurement_theta_max 27.3
_cell_measurement_theta_min 1.94
_cell_volume 3625.2(13)
_computing_cell_refinement 'SAINT (Bruker, 1997)'
_computing_data_collection 'SMART (Bruker, 1997)'
_computing_data_reduction 'SAINT (Bruker, 1997)'
_computing_molecular_graphics 'DIAMOND (Brandenburg & Berndt, 1999'
_computing_publication_material 'SHELXTL (Sheldrick, 2008)'
_computing_structure_refinement 'SHELXL97 (Sheldrick, 2008)'
_computing_structure_solution 'SHELXS97 (Sheldrick, 2008)'
_diffrn_ambient_temperature 293(2)
_diffrn_measured_fraction_theta_full 0.998
_diffrn_measured_fraction_theta_max 0.998
_diffrn_measurement_device_type 'Bruker SMART CCD area-detector'
_diffrn_measurement_method 'phi and omega scans'
_diffrn_radiation_monochromator graphite
_diffrn_radiation_source 'fine-focus sealed tube'
_diffrn_radiation_type MoK\a
_diffrn_radiation_wavelength 0.71073
_diffrn_reflns_av_R_equivalents 0.0658
_diffrn_reflns_av_sigmaI/netI 0.0686
_diffrn_reflns_limit_h_max 11
_diffrn_reflns_limit_h_min -11
_diffrn_reflns_limit_k_max 23
_diffrn_reflns_limit_k_min -21
_diffrn_reflns_limit_l_max 22
_diffrn_reflns_limit_l_min -22
_diffrn_reflns_number 19984
_diffrn_reflns_theta_full 25.00
_diffrn_reflns_theta_max 25.00
_diffrn_reflns_theta_min 2.04
_diffrn_standards_decay_% 0
_diffrn_standards_number 0
_exptl_absorpt_coefficient_mu 0.619
_exptl_absorpt_correction_T_max 0.9454
_exptl_absorpt_correction_T_min 0.9129
_exptl_absorpt_correction_type multi-scan
_exptl_absorpt_process_details '(SADABS; Sheldrick, 2004)'
_exptl_crystal_colour orange
_exptl_crystal_density_diffrn 1.276
_exptl_crystal_density_method 'not measured'
_exptl_crystal_description block
_exptl_crystal_F_000 1472
_exptl_crystal_size_max 0.15
_exptl_crystal_size_mid 0.13
_exptl_crystal_size_min 0.10
_refine_diff_density_max 0.308
_refine_diff_density_min -0.494
_refine_ls_abs_structure_details 'Flack (1983); 2641 Friedel pairs'
_refine_ls_abs_structure_Flack 0.045(17)
_refine_ls_extinction_method none
_refine_ls_goodness_of_fit_ref 0.998
_refine_ls_hydrogen_treatment constr
_refine_ls_matrix_type full
_refine_ls_number_parameters 406
_refine_ls_number_reflns 5830
_refine_ls_number_restraints 2
_refine_ls_restrained_S_all 0.998
_refine_ls_R_factor_all 0.0600
_refine_ls_R_factor_gt 0.0429
_refine_ls_shift/su_max 0.003
_refine_ls_shift/su_mean 0.000
_refine_ls_structure_factor_coef Fsqd
_refine_ls_weighting_details 'calc w=1/[\s^2^(Fo^2^)+(0.0470P)^2^+0.0194P] where P=(Fo^2^+2Fc^2^)/3'
_refine_ls_weighting_scheme calc
_refine_ls_wR_factor_gt 0.0903
_refine_ls_wR_factor_ref 0.0980
_reflns_number_gt 4723
_reflns_number_total 5830
_reflns_threshold_expression >2sigma(I)
_cod_data_source_file cv2474.cif
_cod_data_source_block I
_cod_depositor_comments
;
The following automatic conversions were performed:
'_symmetry_cell_setting' value 'Monoclinic' changed to 'monoclinic'
according to '/home/saulius/struct/CIF-dictionaries/cif_core.dic'
dictionary named 'cif_core.dic' version 2.4.1 from 2010-06-29.

Automatic conversion script
Id: cif_fix_enum 1527 2010-12-29 10:47:43Z saulius 

The following automatic conversions were performed:

'_symmetry_cell_setting' value 'Monoclinic' changed to 'monoclinic'
according to /home/saulius/struct/CIF-dictionaries/cif_core.dic
dictionary named 'cif_core.dic' version 2.4.1 from 2010-06-29.

Automatic conversion script
Id: cif_fix_values 1715 2011-07-08 13:25:40Z adriana 
;
_cod_original_cell_volume 3625.2(12)
_cod_original_sg_symbol_H-M 'C c'
_cod_database_code 2220465
_cod_database_fobs_code 2220465

loop_
_symmetry_equiv_pos_as_xyz
'x, y, z'
'x, -y, z+1/2'
'x+1/2, y+1/2, z'
'x+1/2, -y+1/2, z+1/2'

loop_
_atom_site_type_symbol
_atom_site_label
_atom_site_fract_x
_atom_site_fract_y
_atom_site_fract_z
_atom_site_U_iso_or_equiv
_atom_site_adp_type
_atom_site_calc_flag
_atom_site_refinement_flags
_atom_site_occupancy
_atom_site_disorder_assembly
_atom_site_disorder_group
Fe Fe1 0.57710(4) 0.97187(3) -0.00279(3) 0.03402(15) Uani d . 1 . .
P P1 0.73164(11) 0.89846(6) 0.05495(5) 0.0365(3) Uani d . 1 . .
P P2 0.42146(11) 0.96230(6) 0.07337(6) 0.0445(3) Uani d . 1 . .
P P3 0.73799(11) 1.02026(6) -0.06302(6) 0.0415(3) Uani d . 1 . .
P P4 0.44623(13) 0.90402(7) -0.08487(6) 0.0484(3) Uani d . 1 . .
C C1 0.6666(5) 1.0366(2) 0.0723(2) 0.0393(10) Uani d . 1 . .
C C2 0.7904(4) 1.0176(2) 0.12015(19) 0.0369(10) Uani d . 1 . .
C C3 0.8470(4) 0.9530(2) 0.1165(2) 0.0385(10) Uani d . 1 . .
C C4 0.9682(5) 0.9347(2) 0.1606(2) 0.0473(11) Uani d . 1 . .
H H4 1.0048 0.8919 0.1571 0.057 Uiso calc R 1 . .
C C5 1.0364(5) 0.9798(3) 0.2105(2) 0.0575(14) Uani d . 1 . .
H H5 1.1195 0.9673 0.2392 0.069 Uiso calc R 1 . .
C C6 0.9829(5) 1.0414(3) 0.2174(2) 0.0549(13) Uani d . 1 . .
H H6 1.0288 1.0704 0.2516 0.066 Uiso calc R 1 . .
C C7 0.8580(5) 1.0626(2) 0.1735(2) 0.0453(11) Uani d . 1 . .
C C8 0.7988(6) 1.1257(3) 0.1804(2) 0.0577(14) Uani d . 1 . .
H H8 0.8412 1.1553 0.2150 0.069 Uiso calc R 1 . .
C C9 0.6789(6) 1.1436(3) 0.1365(3) 0.0610(14) Uani d . 1 . .
H H9 0.6382 1.1851 0.1423 0.073 Uiso calc R 1 . .
C C10 0.6157(5) 1.0999(2) 0.0822(2) 0.0498(12) Uani d . 1 . .
H H10 0.5363 1.1144 0.0518 0.060 Uiso calc R 1 . .
C C11 0.4624(4) 1.0389(2) -0.0559(2) 0.0404(11) Uani d . 1 . .
C C12 0.3897(5) 1.0786(2) -0.0953(2) 0.0458(11) Uani d . 1 . .
C C13 0.3001(4) 1.1223(2) -0.1402(2) 0.0386(10) Uani d . 1 . .
C C14 0.3382(5) 1.1498(2) -0.2021(2) 0.0504(12) Uani d . 1 . .
H H14 0.4253 1.1396 -0.2141 0.060 Uiso calc R 1 . .
C C15 0.2487(7) 1.1918(2) -0.2458(2) 0.0632(15) Uani d . 1 . .
H H15 0.2769 1.2102 -0.2860 0.076 Uiso calc R 1 . .
C C16 0.1194(7) 1.2065(3) -0.2303(3) 0.0667(15) Uani d . 1 . .
H H16 0.0590 1.2343 -0.2602 0.080 Uiso calc R 1 . .
C C17 0.0789(5) 1.1804(3) -0.1706(3) 0.0642(14) Uani d . 1 . .
H H17 -0.0097 1.1900 -0.1602 0.077 Uiso calc R 1 . .
C C18 0.1684(5) 1.1397(2) -0.1254(3) 0.0533(12) Uani d . 1 . .
H H18 0.1401 1.1235 -0.0842 0.064 Uiso calc R 1 . .
C C19 0.9258(5) 1.0057(3) -0.0370(3) 0.0612(14) Uani d . 1 . .
H H19A 0.9456 0.9589 -0.0418 0.092 Uiso calc R 1 . .
H H19B 0.9542 1.0191 0.0116 0.092 Uiso calc R 1 . .
H H19C 0.9765 1.0314 -0.0671 0.092 Uiso calc R 1 . .
C C20 0.7453(6) 1.1119(2) -0.0592(3) 0.0710(15) Uani d . 1 . .
H H20A 0.7928 1.1284 -0.0963 0.107 Uiso calc R 1 . .
H H20B 0.7953 1.1258 -0.0138 0.107 Uiso calc R 1 . .
H H20C 0.6518 1.1297 -0.0656 0.107 Uiso calc R 1 . .
C C21 0.7253(6) 1.0122(3) -0.1594(2) 0.0716(16) Uani d . 1 . .
H H21A 0.7990 1.0375 -0.1751 0.107 Uiso calc R 1 . .
H H21B 0.6362 1.0289 -0.1823 0.107 Uiso calc R 1 . .
H H21C 0.7340 0.9659 -0.1716 0.107 Uiso calc R 1 . .
C C22 0.4704(6) 0.9031(3) -0.1791(2) 0.0835(19) Uani d . 1 . .
H H22A 0.5626 0.8868 -0.1824 0.125 Uiso calc R 1 . .
H H22B 0.4596 0.9476 -0.1981 0.125 Uiso calc R 1 . .
H H22C 0.4016 0.8742 -0.2057 0.125 Uiso calc R 1 . .
C C23 0.2569(6) 0.9208(3) -0.1019(3) 0.0697(16) Uani d . 1 . .
H H23A 0.2120 0.8903 -0.1374 0.105 Uiso calc R 1 . .
H H23B 0.2408 0.9659 -0.1184 0.105 Uiso calc R 1 . .
H H23C 0.2191 0.9148 -0.0587 0.105 Uiso calc R 1 . .
C C24 0.4422(6) 0.8136(3) -0.0715(3) 0.0725(17) Uani d . 1 . .
H H24A 0.4217 0.8043 -0.0247 0.109 Uiso calc R 1 . .
H H24B 0.5317 0.7948 -0.0761 0.109 Uiso calc R 1 . .
H H24C 0.3710 0.7941 -0.1065 0.109 Uiso calc R 1 . .
C C25 0.4800(6) 0.9780(3) 0.1683(2) 0.0638(15) Uani d . 1 . .
H H25A 0.5080 1.0239 0.1753 0.096 Uiso calc R 1 . .
H H25B 0.5580 0.9494 0.1855 0.096 Uiso calc R 1 . .
H H25C 0.4046 0.9688 0.1941 0.096 Uiso calc R 1 . .
C C26 0.3291(6) 0.8838(3) 0.0838(3) 0.0706(16) Uani d . 1 . .
H H26A 0.2769 0.8880 0.1224 0.106 Uiso calc R 1 . .
H H26B 0.3959 0.8481 0.0938 0.106 Uiso calc R 1 . .
H H26C 0.2660 0.8741 0.0407 0.106 Uiso calc R 1 . .
C C27 0.2763(5) 1.0220(3) 0.0600(3) 0.0677(16) Uani d . 1 . .
H H27A 0.2163 1.0141 0.0947 0.101 Uiso calc R 1 . .
H H27B 0.2238 1.0165 0.0131 0.101 Uiso calc R 1 . .
H H27C 0.3127 1.0668 0.0653 0.101 Uiso calc R 1 . .
C C28 0.6955(5) 0.8309(2) 0.1165(2) 0.0443(11) Uani d . 1 . .
C C29 0.7102(5) 0.8412(3) 0.1906(2) 0.0558(13) Uani d . 1 . .
H H29 0.7395 0.8827 0.2097 0.067 Uiso calc R 1 . .
C C30 0.6813(6) 0.7903(3) 0.2350(3) 0.0701(16) Uani d . 1 . .
H H30 0.6910 0.7977 0.2838 0.084 Uiso calc R 1 . .
C C31 0.6384(7) 0.7290(4) 0.2078(4) 0.088(2) Uani d . 1 . .
H H31 0.6192 0.6951 0.2383 0.106 Uiso calc R 1 . .
C C32 0.6232(7) 0.7169(3) 0.1358(4) 0.091(2) Uani d . 1 . .
H H32 0.5930 0.6752 0.1175 0.109 Uiso calc R 1 . .
C C33 0.6539(6) 0.7681(3) 0.0904(3) 0.0659(15) Uani d . 1 . .
H H33 0.6462 0.7597 0.0418 0.079 Uiso calc R 1 . .
C C34 0.8435(4) 0.8478(2) 0.0054(2) 0.0404(10) Uani d . 1 . .
C C35 0.8159(5) 0.8479(2) -0.0685(2) 0.0502(12) Uani d . 1 . .
H H35 0.7431 0.8740 -0.0920 0.060 Uiso calc R 1 . .
C C36 0.8947(6) 0.8099(3) -0.1076(3) 0.0643(15) Uani d . 1 . .
H H36 0.8734 0.8103 -0.1571 0.077 Uiso calc R 1 . .
C C37 1.0031(6) 0.7718(3) -0.0754(3) 0.0642(14) Uani d . 1 . .
H H37 1.0567 0.7469 -0.1023 0.077 Uiso calc R 1 . .
C C38 1.0324(5) 0.7704(2) -0.0022(3) 0.0616(14) Uani d . 1 . .
H H38 1.1056 0.7441 0.0204 0.074 Uiso calc R 1 . .
C C39 0.9539(5) 0.8080(2) 0.0377(2) 0.0554(13) Uani d . 1 . .
H H39 0.9752 0.8067 0.0871 0.066 Uiso calc R 1 . .

loop_
_atom_site_aniso_label
_atom_site_aniso_U_11
_atom_site_aniso_U_22
_atom_site_aniso_U_33
_atom_site_aniso_U_12
_atom_site_aniso_U_13
_atom_site_aniso_U_23
Fe1 0.0313(3) 0.0370(3) 0.0331(3) 0.0010(3) 0.0032(2) 0.0010(3)
P1 0.0365(6) 0.0344(7) 0.0374(5) 0.0002(5) 0.0027(4) 0.0021(5)
P2 0.0356(6) 0.0585(8) 0.0404(6) 0.0014(6) 0.0090(5) 0.0033(6)
P3 0.0362(6) 0.0459(7) 0.0431(6) 0.0010(5) 0.0087(5) 0.0066(5)
P4 0.0468(7) 0.0534(8) 0.0419(6) -0.0074(6) -0.0024(5) -0.0050(6)
C1 0.045(3) 0.039(3) 0.036(2) 0.004(2) 0.0099(18) 0.0032(19)
C2 0.039(2) 0.037(3) 0.036(2) -0.006(2) 0.0091(17) 0.0010(18)
C3 0.038(2) 0.042(3) 0.036(2) -0.003(2) 0.0074(18) 0.0065(19)
C4 0.041(3) 0.047(3) 0.051(2) 0.001(2) -0.001(2) 0.009(2)
C5 0.052(3) 0.068(4) 0.046(3) -0.009(3) -0.013(2) 0.007(2)
C6 0.052(3) 0.059(4) 0.048(3) -0.014(3) -0.008(2) -0.007(2)
C7 0.051(3) 0.041(3) 0.042(2) -0.012(2) 0.0012(19) -0.002(2)
C8 0.075(4) 0.046(3) 0.048(3) -0.014(3) -0.004(2) -0.011(2)
C9 0.075(4) 0.044(3) 0.062(3) 0.009(3) 0.005(3) -0.016(2)
C10 0.050(3) 0.048(3) 0.049(2) 0.006(2) -0.001(2) -0.004(2)
C11 0.033(2) 0.045(3) 0.044(2) 0.001(2) 0.0092(19) -0.009(2)
C12 0.040(3) 0.050(3) 0.045(2) 0.003(2) -0.001(2) -0.001(2)
C13 0.037(2) 0.035(3) 0.042(2) -0.004(2) 0.0024(18) -0.0018(19)
C14 0.058(3) 0.043(3) 0.052(3) 0.010(2) 0.013(2) -0.001(2)
C15 0.104(5) 0.039(3) 0.044(2) 0.004(3) 0.007(3) 0.004(2)
C16 0.077(4) 0.047(3) 0.069(3) 0.020(3) -0.009(3) 0.002(3)
C17 0.043(3) 0.061(4) 0.086(4) 0.016(3) 0.002(3) 0.000(3)
C18 0.045(3) 0.054(3) 0.061(3) 0.002(2) 0.008(2) 0.009(2)
C19 0.043(3) 0.067(4) 0.075(3) -0.005(3) 0.015(2) 0.021(3)
C20 0.068(4) 0.055(3) 0.095(4) -0.006(3) 0.030(3) 0.016(3)
C21 0.069(4) 0.097(5) 0.052(3) -0.008(3) 0.019(2) 0.014(3)
C22 0.080(4) 0.125(6) 0.041(3) -0.011(4) 0.000(3) -0.011(3)
C23 0.055(3) 0.079(4) 0.068(3) -0.003(3) -0.010(3) -0.004(3)
C24 0.069(4) 0.065(4) 0.079(4) -0.014(3) 0.000(3) -0.019(3)
C25 0.060(3) 0.087(4) 0.046(3) 0.009(3) 0.016(2) 0.001(3)
C26 0.065(4) 0.083(4) 0.067(3) -0.009(3) 0.023(3) 0.008(3)
C27 0.045(3) 0.096(5) 0.064(3) 0.015(3) 0.015(2) 0.010(3)
C28 0.038(2) 0.046(3) 0.048(2) 0.001(2) 0.0051(18) 0.009(2)
C29 0.051(3) 0.065(3) 0.051(3) -0.007(3) 0.007(2) 0.016(2)
C30 0.070(4) 0.085(5) 0.057(3) -0.010(3) 0.017(3) 0.021(3)
C31 0.089(5) 0.085(5) 0.091(5) -0.019(4) 0.014(4) 0.043(4)
C32 0.097(5) 0.053(4) 0.119(6) -0.026(3) 0.007(4) 0.022(4)
C33 0.080(4) 0.042(3) 0.073(3) -0.012(3) 0.006(3) 0.006(3)
C34 0.042(2) 0.037(3) 0.043(2) 0.002(2) 0.0089(19) -0.001(2)
C35 0.054(3) 0.047(3) 0.049(2) 0.008(2) 0.005(2) 0.000(2)
C36 0.086(4) 0.057(3) 0.050(3) 0.012(3) 0.013(3) -0.014(2)
C37 0.073(4) 0.050(3) 0.075(4) 0.006(3) 0.029(3) -0.013(3)
C38 0.062(4) 0.047(3) 0.077(3) 0.020(2) 0.013(3) 0.003(3)
C39 0.062(3) 0.053(3) 0.052(3) 0.015(3) 0.009(2) -0.001(2)

loop_
_atom_type_symbol
_atom_type_description
_atom_type_scat_dispersion_real
_atom_type_scat_dispersion_imag
_atom_type_scat_source
C C 0.0033 0.0016 'International Tables Vol C Tables 4.2.6.8 and 6.1.1.4'
H H 0.0000 0.0000 'International Tables Vol C Tables 4.2.6.8 and 6.1.1.4'
P P 0.1023 0.0942 'International Tables Vol C Tables 4.2.6.8 and 6.1.1.4'
Fe Fe 0.3463 0.8444 'International Tables Vol C Tables 4.2.6.8 and 6.1.1.4'

loop_
_geom_angle_atom_site_label_1
_geom_angle_atom_site_label_2
_geom_angle_atom_site_label_3
_geom_angle_site_symmetry_1
_geom_angle_site_symmetry_3
_geom_angle
_geom_angle_publ_flag
C11 Fe1 C1 . . 94.06(16) ?
C11 Fe1 P1 . . 173.69(14) ?
C1 Fe1 P1 . . 84.07(13) ?
C11 Fe1 P2 . . 90.51(13) ?
C1 Fe1 P2 . . 81.56(13) ?
P1 Fe1 P2 . . 95.16(5) ?
C11 Fe1 P4 . . 81.08(13) ?
C1 Fe1 P4 . . 171.99(14) ?
P1 Fe1 P4 . . 101.42(5) ?
P2 Fe1 P4 . . 92.07(5) ?
C11 Fe1 P3 . . 79.82(13) ?
C1 Fe1 P3 . . 80.56(13) ?
P1 Fe1 P3 . . 93.92(5) ?
P2 Fe1 P3 . . 158.97(5) ?
P4 Fe1 P3 . . 104.66(5) ?
C3 P1 C34 . . 107.7(2) ?
C3 P1 C28 . . 100.65(19) ?
C34 P1 C28 . . 96.3(2) ?
C3 P1 Fe1 . . 102.26(14) ?
C34 P1 Fe1 . . 120.34(13) ?
C28 P1 Fe1 . . 127.17(15) ?
C27 P2 C26 . . 101.3(3) ?
C27 P2 C25 . . 97.7(2) ?
C26 P2 C25 . . 96.7(3) ?
C27 P2 Fe1 . . 115.56(18) ?
C26 P2 Fe1 . . 121.94(19) ?
C25 P2 Fe1 . . 119.18(18) ?
C19 P3 C21 . . 99.2(3) ?
C19 P3 C20 . . 96.8(3) ?
C21 P3 C20 . . 97.1(3) ?
C19 P3 Fe1 . . 121.53(17) ?
C21 P3 Fe1 . . 121.69(19) ?
C20 P3 Fe1 . . 115.26(19) ?
C24 P4 C23 . . 99.3(3) ?
C24 P4 C22 . . 97.7(3) ?
C23 P4 C22 . . 96.3(3) ?
C24 P4 Fe1 . . 120.82(17) ?
C23 P4 Fe1 . . 115.95(19) ?
C22 P4 Fe1 . . 121.8(2) ?
C10 C1 C2 . . 115.8(4) ?
C10 C1 Fe1 . . 124.3(3) ?
C2 C1 Fe1 . . 119.9(3) ?
C3 C2 C7 . . 118.3(4) ?
C3 C2 C1 . . 120.2(4) ?
C7 C2 C1 . . 121.5(4) ?
C4 C3 C2 . . 120.9(4) ?
C4 C3 P1 . . 126.9(4) ?
C2 C3 P1 . . 111.9(3) ?
C3 C4 C5 . . 120.4(4) ?
C3 C4 H4 . . 119.8 ?
C5 C4 H4 . . 119.8 ?
C6 C5 C4 . . 120.6(4) ?
C6 C5 H5 . . 119.7 ?
C4 C5 H5 . . 119.7 ?
C5 C6 C7 . . 121.3(4) ?
C5 C6 H6 . . 119.4 ?
C7 C6 H6 . . 119.4 ?
C8 C7 C6 . . 122.5(4) ?
C8 C7 C2 . . 119.1(4) ?
C6 C7 C2 . . 118.5(4) ?
C9 C8 C7 . . 120.0(4) ?
C9 C8 H8 . . 120.0 ?
C7 C8 H8 . . 120.0 ?
C8 C9 C10 . . 120.6(5) ?
C8 C9 H9 . . 119.7 ?
C10 C9 H9 . . 119.7 ?
C1 C10 C9 . . 123.0(4) ?
C1 C10 H10 . . 118.5 ?
C9 C10 H10 . . 118.5 ?
C12 C11 Fe1 . . 174.3(4) ?
C11 C12 C13 . . 177.2(5) ?
C18 C13 C14 . . 116.5(4) ?
C18 C13 C12 . . 121.4(4) ?
C14 C13 C12 . . 122.1(4) ?
C15 C14 C13 . . 121.3(5) ?
C15 C14 H14 . . 119.4 ?
C13 C14 H14 . . 119.4 ?
C16 C15 C14 . . 120.5(5) ?
C16 C15 H15 . . 119.7 ?
C14 C15 H15 . . 119.7 ?
C15 C16 C17 . . 119.7(5) ?
C15 C16 H16 . . 120.2 ?
C17 C16 H16 . . 120.2 ?
C16 C17 C18 . . 120.5(5) ?
C16 C17 H17 . . 119.7 ?
C18 C17 H17 . . 119.7 ?
C17 C18 C13 . . 121.5(5) ?
C17 C18 H18 . . 119.3 ?
C13 C18 H18 . . 119.3 ?
P3 C19 H19A . . 109.5 ?
P3 C19 H19B . . 109.5 ?
H19A C19 H19B . . 109.5 ?
P3 C19 H19C . . 109.5 ?
H19A C19 H19C . . 109.5 ?
H19B C19 H19C . . 109.5 ?
P3 C20 H20A . . 109.5 ?
P3 C20 H20B . . 109.5 ?
H20A C20 H20B . . 109.5 ?
P3 C20 H20C . . 109.5 ?
H20A C20 H20C . . 109.5 ?
H20B C20 H20C . . 109.5 ?
P3 C21 H21A . . 109.5 ?
P3 C21 H21B . . 109.5 ?
H21A C21 H21B . . 109.5 ?
P3 C21 H21C . . 109.5 ?
H21A C21 H21C . . 109.5 ?
H21B C21 H21C . . 109.5 ?
P4 C22 H22A . . 109.5 ?
P4 C22 H22B . . 109.5 ?
H22A C22 H22B . . 109.5 ?
P4 C22 H22C . . 109.5 ?
H22A C22 H22C . . 109.5 ?
H22B C22 H22C . . 109.5 ?
P4 C23 H23A . . 109.5 ?
P4 C23 H23B . . 109.5 ?
H23A C23 H23B . . 109.5 ?
P4 C23 H23C . . 109.5 ?
H23A C23 H23C . . 109.5 ?
H23B C23 H23C . . 109.5 ?
P4 C24 H24A . . 109.5 ?
P4 C24 H24B . . 109.5 ?
H24A C24 H24B . . 109.5 ?
P4 C24 H24C . . 109.5 ?
H24A C24 H24C . . 109.5 ?
H24B C24 H24C . . 109.5 ?
P2 C25 H25A . . 109.5 ?
P2 C25 H25B . . 109.5 ?
H25A C25 H25B . . 109.5 ?
P2 C25 H25C . . 109.5 ?
H25A C25 H25C . . 109.5 ?
H25B C25 H25C . . 109.5 ?
P2 C26 H26A . . 109.5 ?
P2 C26 H26B . . 109.5 ?
H26A C26 H26B . . 109.5 ?
P2 C26 H26C . . 109.5 ?
H26A C26 H26C . . 109.5 ?
H26B C26 H26C . . 109.5 ?
P2 C27 H27A . . 109.5 ?
P2 C27 H27B . . 109.5 ?
H27A C27 H27B . . 109.5 ?
P2 C27 H27C . . 109.5 ?
H27A C27 H27C . . 109.5 ?
H27B C27 H27C . . 109.5 ?
C33 C28 C29 . . 117.9(4) ?
C33 C28 P1 . . 120.4(3) ?
C29 C28 P1 . . 121.7(4) ?
C30 C29 C28 . . 120.5(5) ?
C30 C29 H29 . . 119.7 ?
C28 C29 H29 . . 119.7 ?
C31 C30 C29 . . 120.4(5) ?
C31 C30 H30 . . 119.8 ?
C29 C30 H30 . . 119.8 ?
C30 C31 C32 . . 120.8(5) ?
C30 C31 H31 . . 119.6 ?
C32 C31 H31 . . 119.6 ?
C31 C32 C33 . . 119.1(6) ?
C31 C32 H32 . . 120.4 ?
C33 C32 H32 . . 120.4 ?
C28 C33 C32 . . 121.2(5) ?
C28 C33 H33 . . 119.4 ?
C32 C33 H33 . . 119.4 ?
C35 C34 C39 . . 117.1(4) ?
C35 C34 P1 . . 119.0(3) ?
C39 C34 P1 . . 123.9(3) ?
C36 C35 C34 . . 121.0(4) ?
C36 C35 H35 . . 119.5 ?
C34 C35 H35 . . 119.5 ?
C37 C36 C35 . . 121.2(5) ?
C37 C36 H36 . . 119.4 ?
C35 C36 H36 . . 119.4 ?
C36 C37 C38 . . 119.1(5) ?
C36 C37 H37 . . 120.5 ?
C38 C37 H37 . . 120.5 ?
C37 C38 C39 . . 120.4(5) ?
C37 C38 H38 . . 119.8 ?
C39 C38 H38 . . 119.8 ?
C38 C39 C34 . . 121.2(4) ?
C38 C39 H39 . . 119.4 ?
C34 C39 H39 . . 119.4 ?

loop_
_geom_bond_atom_site_label_1
_geom_bond_atom_site_label_2
_geom_bond_site_symmetry_2
_geom_bond_distance
_geom_bond_publ_flag
Fe1 C11 . 1.918(5) ?
Fe1 C1 . 2.015(4) ?
Fe1 P1 . 2.2485(12) ?
Fe1 P2 . 2.2601(12) ?
Fe1 P4 . 2.2882(13) ?
Fe1 P3 . 2.2902(12) ?
P1 C3 . 1.838(4) ?
P1 C34 . 1.846(4) ?
P1 C28 . 1.857(4) ?
P2 C27 . 1.827(5) ?
P2 C26 . 1.831(6) ?
P2 C25 . 1.832(5) ?
P3 C19 . 1.827(5) ?
P3 C21 . 1.826(5) ?
P3 C20 . 1.833(5) ?
P4 C24 . 1.825(6) ?
P4 C23 . 1.836(6) ?
P4 C22 . 1.846(5) ?
C1 C10 . 1.380(6) ?
C1 C2 . 1.434(6) ?
C2 C3 . 1.407(6) ?
C2 C7 . 1.432(6) ?
C3 C4 . 1.375(6) ?
C4 C5 . 1.395(6) ?
C4 H4 . 0.9300 ?
C5 C6 . 1.348(7) ?
C5 H5 . 0.9300 ?
C6 C7 . 1.417(6) ?
C6 H6 . 0.9300 ?
C7 C8 . 1.398(7) ?
C8 C9 . 1.363(7) ?
C8 H8 . 0.9300 ?
C9 C10 . 1.413(6) ?
C9 H9 . 0.9300 ?
C10 H10 . 0.9300 ?
C11 C12 . 1.230(6) ?
C12 C13 . 1.416(6) ?
C13 C18 . 1.392(6) ?
C13 C14 . 1.402(6) ?
C14 C15 . 1.381(7) ?
C14 H14 . 0.9300 ?
C15 C16 . 1.362(8) ?
C15 H15 . 0.9300 ?
C16 C17 . 1.364(8) ?
C16 H16 . 0.9300 ?
C17 C18 . 1.380(6) ?
C17 H17 . 0.9300 ?
C18 H18 . 0.9300 ?
C19 H19A . 0.9600 ?
C19 H19B . 0.9600 ?
C19 H19C . 0.9600 ?
C20 H20A . 0.9600 ?
C20 H20B . 0.9600 ?
C20 H20C . 0.9600 ?
C21 H21A . 0.9600 ?
C21 H21B . 0.9600 ?
C21 H21C . 0.9600 ?
C22 H22A . 0.9600 ?
C22 H22B . 0.9600 ?
C22 H22C . 0.9600 ?
C23 H23A . 0.9600 ?
C23 H23B . 0.9600 ?
C23 H23C . 0.9600 ?
C24 H24A . 0.9600 ?
C24 H24B . 0.9600 ?
C24 H24C . 0.9600 ?
C25 H25A . 0.9600 ?
C25 H25B . 0.9600 ?
C25 H25C . 0.9600 ?
C26 H26A . 0.9600 ?
C26 H26B . 0.9600 ?
C26 H26C . 0.9600 ?
C27 H27A . 0.9600 ?
C27 H27B . 0.9600 ?
C27 H27C . 0.9600 ?
C28 C33 . 1.384(6) ?
C28 C29 . 1.410(6) ?
C29 C30 . 1.380(7) ?
C29 H29 . 0.9300 ?
C30 C31 . 1.367(8) ?
C30 H30 . 0.9300 ?
C31 C32 . 1.376(9) ?
C31 H31 . 0.9300 ?
C32 C33 . 1.401(8) ?
C32 H32 . 0.9300 ?
C33 H33 . 0.9300 ?
C34 C35 . 1.390(6) ?
C34 C39 . 1.392(6) ?
C35 C36 . 1.376(7) ?
C35 H35 . 0.9300 ?
C36 C37 . 1.358(7) ?
C36 H36 . 0.9300 ?
C37 C38 . 1.375(7) ?
C37 H37 . 0.9300 ?
C38 C39 . 1.379(7) ?
C38 H38 . 0.9300 ?
C39 H39 . 0.9300 ?

loop_
_geom_torsion_atom_site_label_1
_geom_torsion_atom_site_label_2
_geom_torsion_atom_site_label_3
_geom_torsion_atom_site_label_4
_geom_torsion_site_symmetry_1
_geom_torsion_site_symmetry_2
_geom_torsion_site_symmetry_3
_geom_torsion_site_symmetry_4
_geom_torsion
_geom_torsion_publ_flag
C1 Fe1 P1 C3 . . . . -10.24(18) ?
P2 Fe1 P1 C3 . . . . -91.18(14) ?
P4 Fe1 P1 C3 . . . . 175.66(14) ?
P3 Fe1 P1 C3 . . . . 69.83(14) ?
C1 Fe1 P1 C34 . . . . -129.5(2) ?
P2 Fe1 P1 C34 . . . . 149.58(16) ?
P4 Fe1 P1 C34 . . . . 56.41(17) ?
P3 Fe1 P1 C34 . . . . -49.41(16) ?
C1 Fe1 P1 C28 . . . . 103.5(2) ?
P2 Fe1 P1 C28 . . . . 22.53(19) ?
P4 Fe1 P1 C28 . . . . -70.63(19) ?
P3 Fe1 P1 C28 . . . . -176.46(19) ?
C11 Fe1 P2 C27 . . . . -5.6(3) ?
C1 Fe1 P2 C27 . . . . 88.4(2) ?
P1 Fe1 P2 C27 . . . . 171.6(2) ?
P4 Fe1 P2 C27 . . . . -86.7(2) ?
P3 Fe1 P2 C27 . . . . 56.4(3) ?
C11 Fe1 P2 C26 . . . . 118.1(3) ?
C1 Fe1 P2 C26 . . . . -147.9(2) ?
P1 Fe1 P2 C26 . . . . -64.7(2) ?
P4 Fe1 P2 C26 . . . . 37.0(2) ?
P3 Fe1 P2 C26 . . . . -179.9(2) ?
C11 Fe1 P2 C25 . . . . -121.5(2) ?
C1 Fe1 P2 C25 . . . . -27.5(2) ?
P1 Fe1 P2 C25 . . . . 55.7(2) ?
P4 Fe1 P2 C25 . . . . 157.4(2) ?
P3 Fe1 P2 C25 . . . . -59.5(2) ?
C11 Fe1 P3 C19 . . . . 165.2(3) ?
C1 Fe1 P3 C19 . . . . 69.2(3) ?
P1 Fe1 P3 C19 . . . . -14.1(2) ?
P2 Fe1 P3 C19 . . . . 101.4(3) ?
P4 Fe1 P3 C19 . . . . -117.0(2) ?
C11 Fe1 P3 C21 . . . . -68.0(3) ?
C1 Fe1 P3 C21 . . . . -163.9(3) ?
P1 Fe1 P3 C21 . . . . 112.8(2) ?
P2 Fe1 P3 C21 . . . . -131.8(3) ?
P4 Fe1 P3 C21 . . . . 9.9(2) ?
C11 Fe1 P3 C20 . . . . 48.9(3) ?
C1 Fe1 P3 C20 . . . . -47.0(3) ?
P1 Fe1 P3 C20 . . . . -130.3(2) ?
P2 Fe1 P3 C20 . . . . -14.9(3) ?
P4 Fe1 P3 C20 . . . . 126.8(2) ?
C11 Fe1 P4 C24 . . . . -165.1(3) ?
P1 Fe1 P4 C24 . . . . 20.8(2) ?
P2 Fe1 P4 C24 . . . . -74.9(2) ?
P3 Fe1 P4 C24 . . . . 117.9(2) ?
C11 Fe1 P4 C23 . . . . -45.2(2) ?
P1 Fe1 P4 C23 . . . . 140.7(2) ?
P2 Fe1 P4 C23 . . . . 45.0(2) ?
P3 Fe1 P4 C23 . . . . -122.1(2) ?
C11 Fe1 P4 C22 . . . . 71.3(3) ?
P1 Fe1 P4 C22 . . . . -102.8(3) ?
P2 Fe1 P4 C22 . . . . 161.5(3) ?
P3 Fe1 P4 C22 . . . . -5.7(3) ?
C11 Fe1 C1 C10 . . . . 15.3(4) ?
P1 Fe1 C1 C10 . . . . -170.7(4) ?
P2 Fe1 C1 C10 . . . . -74.6(4) ?
P3 Fe1 C1 C10 . . . . 94.3(4) ?
C11 Fe1 C1 C2 . . . . -165.4(3) ?
P1 Fe1 C1 C2 . . . . 8.5(3) ?
P2 Fe1 C1 C2 . . . . 104.7(3) ?
P3 Fe1 C1 C2 . . . . -86.5(3) ?
C10 C1 C2 C3 . . . . 177.1(4) ?
Fe1 C1 C2 C3 . . . . -2.2(5) ?
C10 C1 C2 C7 . . . . -1.6(6) ?
Fe1 C1 C2 C7 . . . . 179.1(3) ?
C7 C2 C3 C4 . . . . -3.3(6) ?
C1 C2 C3 C4 . . . . 177.9(4) ?
C7 C2 C3 P1 . . . . 171.0(3) ?
C1 C2 C3 P1 . . . . -7.8(5) ?
C34 P1 C3 C4 . . . . -46.0(4) ?
C28 P1 C3 C4 . . . . 54.1(4) ?
Fe1 P1 C3 C4 . . . . -173.8(4) ?
C34 P1 C3 C2 . . . . 140.1(3) ?
C28 P1 C3 C2 . . . . -119.7(3) ?
Fe1 P1 C3 C2 . . . . 12.3(3) ?
C2 C3 C4 C5 . . . . 0.8(7) ?
P1 C3 C4 C5 . . . . -172.6(4) ?
C3 C4 C5 C6 . . . . 1.6(7) ?
C4 C5 C6 C7 . . . . -1.3(8) ?
C5 C6 C7 C8 . . . . 178.7(5) ?
C5 C6 C7 C2 . . . . -1.2(7) ?
C3 C2 C7 C8 . . . . -176.5(4) ?
C1 C2 C7 C8 . . . . 2.3(6) ?
C3 C2 C7 C6 . . . . 3.5(6) ?
C1 C2 C7 C6 . . . . -177.8(4) ?
C6 C7 C8 C9 . . . . 179.6(5) ?
C2 C7 C8 C9 . . . . -0.4(7) ?
C7 C8 C9 C10 . . . . -2.0(8) ?
C2 C1 C10 C9 . . . . -0.9(7) ?
Fe1 C1 C10 C9 . . . . 178.4(4) ?
C8 C9 C10 C1 . . . . 2.8(8) ?
C18 C13 C14 C15 . . . . -0.1(7) ?
C12 C13 C14 C15 . . . . 179.3(4) ?
C13 C14 C15 C16 . . . . -1.3(7) ?
C14 C15 C16 C17 . . . . 1.0(8) ?
C15 C16 C17 C18 . . . . 0.7(8) ?
C16 C17 C18 C13 . . . . -2.1(8) ?
C14 C13 C18 C17 . . . . 1.8(7) ?
C12 C13 C18 C17 . . . . -177.6(4) ?
C3 P1 C28 C33 . . . . -157.4(4) ?
C34 P1 C28 C33 . . . . -48.0(4) ?
Fe1 P1 C28 C33 . . . . 88.2(4) ?
C3 P1 C28 C29 . . . . 22.2(4) ?
C34 P1 C28 C29 . . . . 131.6(4) ?
Fe1 P1 C28 C29 . . . . -92.3(4) ?
C33 C28 C29 C30 . . . . -1.1(7) ?
P1 C28 C29 C30 . . . . 179.3(4) ?
C28 C29 C30 C31 . . . . 0.2(9) ?
C29 C30 C31 C32 . . . . 0.0(10) ?
C30 C31 C32 C33 . . . . 0.7(11) ?
C29 C28 C33 C32 . . . . 1.8(8) ?
P1 C28 C33 C32 . . . . -178.6(5) ?
C31 C32 C33 C28 . . . . -1.7(10) ?
C3 P1 C34 C35 . . . . -126.4(4) ?
C28 P1 C34 C35 . . . . 130.3(4) ?
Fe1 P1 C34 C35 . . . . -10.0(4) ?
C3 P1 C34 C39 . . . . 54.7(4) ?
C28 P1 C34 C39 . . . . -48.6(4) ?
Fe1 P1 C34 C39 . . . . 171.2(3) ?
C39 C34 C35 C36 . . . . 0.2(7) ?
P1 C34 C35 C36 . . . . -178.7(4) ?
C34 C35 C36 C37 . . . . -0.9(8) ?
C35 C36 C37 C38 . . . . 1.2(8) ?
C36 C37 C38 C39 . . . . -0.8(8) ?
C37 C38 C39 C34 . . . . 0.2(8) ?
C35 C34 C39 C38 . . . . 0.1(7) ?
P1 C34 C39 C38 . . . . 179.0(4) ?
